data_7020530
loop_
_publ_author_name
'Zeckert, Kornelia'

_publ_section_title
;
 Syntheses and structures of lanthanoid(ii) complexes featuring Sn-M (M =
 Al, Ga, In) bonds.
;
_journal_issue 46
_journal_name_full 'Dalton transactions (Cambridge, England : 2003)'
_journal_page_first 14101
_journal_page_last 14106
_journal_paper_doi 10.1039/c2dt31768k
_journal_volume 41
_journal_year 2012
_chemical_formula_moiety 'C48 H66 Eu In2 N6 Sn2'
_chemical_formula_sum 'C48 H66 Eu In2 N6 Sn2'
_chemical_formula_weight 1346.05
_chemical_name_systematic
;
?
;
_space_group_IT_number 15
_symmetry_cell_setting monoclinic
_symmetry_space_group_name_Hall '-C 2yc'
_symmetry_space_group_name_H-M 'C 1 2/c 1'
_atom_sites_solution_hydrogens geom
_atom_sites_solution_primary direct
_atom_sites_solution_secondary difmap
_audit_conform_dict_location ftp://ftp.iucr.org/pub/cif_core.dic
_audit_conform_dict_name cif_core.dic
_audit_conform_dict_version 2.3
_audit_creation_date 2012-03-30T13:09:52-00:00
_audit_creation_method 'WinGX routine CIF_UPDATE'
_cell_angle_alpha 90
_cell_angle_beta 97.908(2)
_cell_angle_gamma 90
_cell_formula_units_Z 4
_cell_length_a 20.7341(4)
_cell_length_b 12.5374(3)
_cell_length_c 20.1952(4)
_cell_measurement_reflns_used 9275
_cell_measurement_temperature 130(2)
_cell_measurement_theta_max 32.3222
_cell_measurement_theta_min 2.8799
_cell_volume 5199.85(19)
_computing_cell_refinement
;
CrysAlisPro, Oxford Diffraction Ltd.,
Version 1.171.34.44 (release 25-10-2010 CrysAlis171 .NET)
(compiled Oct 25 2010,18:11:34)
;
_computing_data_collection
;
CrysAlisPro, Oxford Diffraction Ltd.,
Version 1.171.34.44 (release 25-10-2010 CrysAlis171 .NET)
(compiled Oct 25 2010,18:11:34)
;
_computing_data_reduction
;
CrysAlisPro, Oxford Diffraction Ltd.,
Version 1.171.34.44 (release 25-10-2010 CrysAlis171 .NET)
(compiled Oct 25 2010,18:11:34)
;
_computing_molecular_graphics 'Ortep-3 for Windows (Farrugia, 1997)'
_computing_publication_material 'WinGX publication routines (Farrugia, 1999)'
_computing_structure_refinement 'SHELXL-97 (Sheldrick, 1997)'
_computing_structure_solution 'SHELXS-97 (Sheldrick, 1997)'
_diffrn_ambient_temperature 130(2)
_diffrn_detector_area_resol_mean 16.356
_diffrn_measured_fraction_theta_full 0.999
_diffrn_measured_fraction_theta_max 0.999
_diffrn_measurement_device_type 'Xcalibur, Sapphire3, Gemini'
_diffrn_measurement_method '\w scans'
_diffrn_orient_matrix_UB_11 0.0262847
_diffrn_orient_matrix_UB_12 -0.0365559
_diffrn_orient_matrix_UB_13 0.0015884
_diffrn_orient_matrix_UB_21 0.0220516
_diffrn_orient_matrix_UB_22 0.0412367
_diffrn_orient_matrix_UB_23 0.0118598
_diffrn_orient_matrix_UB_31 -0.0040218
_diffrn_orient_matrix_UB_32 -0.0128651
_diffrn_orient_matrix_UB_33 0.0333656
_diffrn_radiation_monochromator graphite
_diffrn_radiation_type MoK\a
_diffrn_radiation_wavelength 0.71073
_diffrn_reflns_av_R_equivalents 0.0342
_diffrn_reflns_av_unetI/netI 0.0329
_diffrn_reflns_limit_h_max 17
_diffrn_reflns_limit_h_min -27
_diffrn_reflns_limit_k_max 15
_diffrn_reflns_limit_k_min -16
_diffrn_reflns_limit_l_max 26
_diffrn_reflns_limit_l_min -23
_diffrn_reflns_number 22444
_diffrn_reflns_theta_full 27.88
_diffrn_reflns_theta_max 27.88
_diffrn_reflns_theta_min 2.89
_exptl_absorpt_coefficient_mu 3.046
_exptl_absorpt_correction_T_max 1
_exptl_absorpt_correction_T_min 0.97269
_exptl_absorpt_correction_type multi-scan
_exptl_absorpt_process_details
;
CrysAlisPro, Oxford Diffraction Ltd.,
Version 1.171.34.44 (release 25-10-2010 CrysAlis171 .NET)
(compiled Oct 25 2010,18:11:34)
Empirical absorption correction using spherical harmonics,
implemented in SCALE3 ABSPACK scaling algorithm.
;
_exptl_crystal_colour red
_exptl_crystal_density_diffrn 1.719
_exptl_crystal_density_method 'not measured'
_exptl_crystal_description prism
_exptl_crystal_F_000 2628
_exptl_crystal_size_max 0.19
_exptl_crystal_size_mid 0.1
_exptl_crystal_size_min 0.05
_refine_diff_density_max 1.775
_refine_diff_density_min -2.179
_refine_diff_density_rms 0.108
_refine_ls_extinction_method none
_refine_ls_goodness_of_fit_ref 1.019
_refine_ls_hydrogen_treatment constr
_refine_ls_matrix_type full
_refine_ls_number_parameters 293
_refine_ls_number_reflns 6198
_refine_ls_number_restraints 77
_refine_ls_restrained_S_all 1.018
_refine_ls_R_factor_all 0.0414
_refine_ls_R_factor_gt 0.0321
_refine_ls_shift/su_max 0.006
_refine_ls_shift/su_mean 0
_refine_ls_structure_factor_coef Fsqd
_refine_ls_weighting_details 'calc w=1/[\s^2^(Fo^2^)+(0.0226P)^2^+22.1651P] where P=(Fo^2^+2Fc^2^)/3'
_refine_ls_weighting_scheme calc
_refine_ls_wR_factor_gt 0.0646
_refine_ls_wR_factor_ref 0.0683
_reflns_number_gt 5334
_reflns_number_total 6198
_reflns_threshold_expression >2sigma(I)
_cod_data_source_file c2dt31768k.txt
_cod_data_source_block x1284
_cod_original_sg_symbol_H-M C2/c
_cod_database_code 7020530

loop_
_symmetry_equiv_pos_as_xyz
'x, y, z'
'-x, y, -z+1/2'
'x+1/2, y+1/2, z'
'-x+1/2, y+1/2, -z+1/2'
'-x, -y, -z'
'x, -y, z-1/2'
'-x+1/2, -y+1/2, -z'
'x+1/2, -y+1/2, z-1/2'

loop_
_atom_site_label
_atom_site_type_symbol
_atom_site_fract_x
_atom_site_fract_y
_atom_site_fract_z
_atom_site_U_iso_or_equiv
_atom_site_adp_type
_atom_site_occupancy
_atom_site_symmetry_multiplicity
_atom_site_calc_flag
_atom_site_refinement_flags
_atom_site_disorder_assembly
_atom_site_disorder_group
C1 C 0.63541(18) 0.6149(3) 0.83314(16) 0.0245(7) Uani 1 1 d . . .
C2 C 0.6727(2) 0.7027(3) 0.8562(2) 0.0341(9) Uani 1 1 d . . .
H2 H 0.7188 0.6963 0.8646 0.041 Uiso 1 1 calc R . .
C3 C 0.6437(2) 0.7992(3) 0.8671(2) 0.0420(10) Uani 1 1 d . . .
H3 H 0.6698 0.8588 0.8827 0.05 Uiso 1 1 calc R . .
C4 C 0.5767(2) 0.8087(3) 0.8552(2) 0.0354(9) Uani 1 1 d . . .
C5 C 0.54250(19) 0.7182(3) 0.83349(18) 0.0318(8) Uani 1 1 d . . .
H5 H 0.4963 0.7229 0.8257 0.038 Uiso 1 1 calc R . .
C6 C 0.5424(2) 0.9125(4) 0.8645(3) 0.0527(12) Uani 1 1 d . . .
H6A H 0.4955 0.8995 0.8624 0.079 Uiso 1 1 calc R . .
H6B H 0.55 0.9624 0.8291 0.079 Uiso 1 1 calc R . .
H6C H 0.5593 0.943 0.9081 0.079 Uiso 1 1 calc R . .
C7 C 0.61683(17) 0.3544(3) 0.86034(17) 0.0241(7) Uani 1 1 d . . .
C8 C 0.6365(2) 0.3038(3) 0.92066(19) 0.0352(9) Uani 1 1 d . . .
H8 H 0.6796 0.314 0.9427 0.042 Uiso 1 1 calc R . .
C9 C 0.5939(2) 0.2382(3) 0.9494(2) 0.0403(10) Uani 1 1 d . . .
H9 H 0.6075 0.2057 0.9915 0.048 Uiso 1 1 calc R . .
C10 C 0.5325(2) 0.2205(3) 0.9171(2) 0.0345(9) Uani 1 1 d . . .
C11 C 0.5165(2) 0.2710(3) 0.8565(2) 0.0403(10) Uani 1 1 d . . .
H11 H 0.4743 0.2584 0.8328 0.048 Uiso 1 1 calc R . .
C12 C 0.4838(2) 0.1519(4) 0.9464(3) 0.0487(12) Uani 1 1 d . . .
H12A H 0.5067 0.0946 0.973 0.073 Uiso 1 1 calc R . .
H12B H 0.4532 0.121 0.9103 0.073 Uiso 1 1 calc R . .
H12C H 0.4599 0.1957 0.9751 0.073 Uiso 1 1 calc R . .
C13 C 0.65130(17) 0.4412(3) 0.70937(16) 0.0228(7) Uani 1 1 d . . .
C14 C 0.6905(2) 0.3876(3) 0.67007(19) 0.0369(9) Uani 1 1 d . . .
H14 H 0.7305 0.3575 0.6902 0.044 Uiso 1 1 calc R . .
C15 C 0.6721(2) 0.3776(4) 0.6018(2) 0.0412(10) Uani 1 1 d . . .
H15 H 0.6988 0.3386 0.5756 0.049 Uiso 1 1 calc R . .
C16 C 0.6157(2) 0.4235(3) 0.57183(18) 0.0349(9) Uani 1 1 d . . .
C17 C 0.5792(2) 0.4759(4) 0.61383(19) 0.0377(10) Uani 1 1 d . . .
H17 H 0.5397 0.5082 0.5942 0.045 Uiso 1 1 calc R . .
C18 C 0.5927(3) 0.4172(4) 0.4979(2) 0.0509(12) Uani 1 1 d . . .
H18A H 0.5983 0.4868 0.4773 0.076 Uiso 1 1 calc R . .
H18B H 0.5466 0.3972 0.4905 0.076 Uiso 1 1 calc R . .
H18C H 0.6183 0.3635 0.4776 0.076 Uiso 1 1 calc R . .
C19 C 0.8285(2) 0.5204(4) 0.9662(2) 0.0485(11) Uani 1 1 d DU A .
H19A H 0.8732 0.5074 0.9891 0.058 Uiso 1 1 calc R . .
H19B H 0.8213 0.5985 0.9652 0.058 Uiso 1 1 calc R . .
C20 C 0.7808(3) 0.4699(4) 1.0066(2) 0.0544(13) Uani 1 1 d DU . .
H20A H 0.7365 0.4922 0.9888 0.082 Uiso 1 1 calc R . .
H20B H 0.7907 0.4926 1.0533 0.082 Uiso 1 1 calc R . .
H20C H 0.7841 0.3921 1.004 0.082 Uiso 1 1 calc R . .
C21 C 0.8521(3) 0.2947(4) 0.8533(3) 0.0673(15) Uani 1 1 d DU A .
H21A H 0.8565 0.2801 0.8059 0.081 Uiso 1 1 calc R . .
H21B H 0.8954 0.2844 0.8799 0.081 Uiso 1 1 calc R . .
C22 C 0.8049(3) 0.2138(5) 0.8763(4) 0.090(2) Uani 1 1 d DU . .
H22A H 0.7986 0.2294 0.9225 0.135 Uiso 1 1 calc R . .
H22B H 0.8227 0.1418 0.8738 0.135 Uiso 1 1 calc R . .
H22C H 0.763 0.2183 0.8474 0.135 Uiso 1 1 calc R . .
C23 C 0.8612(4) 0.5818(8) 0.7976(4) 0.060(2) Uani 0.769(15) 1 d PDU A 1
H23A H 0.852 0.6537 0.8144 0.072 Uiso 0.769(15) 1 calc PR A 1
H23B H 0.9091 0.5736 0.8025 0.072 Uiso 0.769(15) 1 calc PR A 1
C24 C 0.8368(6) 0.5778(10) 0.7281(5) 0.110(5) Uani 0.769(15) 1 d PDU A 1
H24A H 0.8366 0.5037 0.7126 0.166 Uiso 0.769(15) 1 calc PR A 1
H24B H 0.8648 0.6208 0.7031 0.166 Uiso 0.769(15) 1 calc PR A 1
H24C H 0.7924 0.6063 0.7208 0.166 Uiso 0.769(15) 1 calc PR A 1
C23F C 0.8658(12) 0.527(3) 0.7769(10) 0.054(5) Uani 0.231(15) 1 d PDU A 2
H23C H 0.9139 0.5241 0.7857 0.065 Uiso 0.231(15) 1 calc PR A 2
H23D H 0.8509 0.4859 0.7357 0.065 Uiso 0.231(15) 1 calc PR A 2
C24F C 0.8405(12) 0.6511(19) 0.7689(13) 0.062(8) Uani 0.231(15) 1 d PDU A 2
H24D H 0.7939 0.6541 0.7729 0.093 Uiso 0.231(15) 1 calc PR A 2
H24E H 0.8477 0.6784 0.7251 0.093 Uiso 0.231(15) 1 calc PR A 2
H24F H 0.8648 0.6948 0.8041 0.093 Uiso 0.231(15) 1 calc PR A 2
N1 N 0.56972(15) 0.6239(3) 0.82252(15) 0.0279(7) Uani 1 1 d . A .
N2 N 0.55619(15) 0.3368(3) 0.82854(17) 0.0338(7) Uani 1 1 d . A .
N3 N 0.59522(15) 0.4847(3) 0.67996(15) 0.0304(7) Uani 1 1 d . A .
In1 In 0.822541(14) 0.46245(3) 0.862462(15) 0.04326(9) Uani 1 1 d DU . .
Sn1 Sn 0.684168(11) 0.462193(19) 0.817269(11) 0.02231(7) Uani 1 1 d . A .
Eu1 Eu 0.5 0.48366(2) 0.75 0.02264(7) Uani 1 2 d S . .

loop_
_atom_site_aniso_label
_atom_site_aniso_U_11
_atom_site_aniso_U_22
_atom_site_aniso_U_33
_atom_site_aniso_U_23
_atom_site_aniso_U_13
_atom_site_aniso_U_12
C1 0.029(2) 0.0286(19) 0.0165(16) -0.0001(13) 0.0039(13) -0.0050(14)
C2 0.026(2) 0.033(2) 0.044(2) -0.0051(17) 0.0061(17) -0.0078(16)
C3 0.041(3) 0.029(2) 0.055(3) -0.0074(19) 0.006(2) -0.0114(18)
C4 0.042(2) 0.030(2) 0.033(2) -0.0033(16) 0.0045(17) 0.0024(17)
C5 0.026(2) 0.036(2) 0.031(2) -0.0064(16) -0.0014(16) 0.0009(16)
C6 0.055(3) 0.035(3) 0.067(3) -0.012(2) 0.005(2) 0.009(2)
C7 0.0252(19) 0.0221(18) 0.0242(17) 0.0032(13) 0.0009(14) 0.0011(14)
C8 0.031(2) 0.042(2) 0.030(2) 0.0067(17) -0.0034(16) -0.0070(17)
C9 0.045(3) 0.041(3) 0.034(2) 0.0128(18) 0.0048(19) -0.0032(19)
C10 0.032(2) 0.026(2) 0.047(2) 0.0060(17) 0.0103(18) 0.0007(16)
C11 0.024(2) 0.035(2) 0.059(3) 0.013(2) -0.0052(19) -0.0051(17)
C12 0.048(3) 0.035(2) 0.067(3) 0.014(2) 0.020(2) -0.005(2)
C13 0.0214(18) 0.0251(18) 0.0220(16) 0.0009(13) 0.0031(13) -0.0025(13)
C14 0.036(2) 0.042(2) 0.032(2) 0.0019(17) 0.0040(17) 0.0164(18)
C15 0.051(3) 0.046(3) 0.029(2) -0.0024(17) 0.0124(19) 0.012(2)
C16 0.040(2) 0.041(2) 0.0237(18) 0.0006(16) 0.0037(16) -0.0027(18)
C17 0.026(2) 0.062(3) 0.0241(18) 0.0017(18) -0.0028(15) 0.0050(18)
C18 0.062(3) 0.065(3) 0.024(2) -0.001(2) 0.003(2) 0.001(3)
C19 0.047(3) 0.048(3) 0.045(2) 0.007(2) -0.013(2) -0.018(2)
C20 0.050(3) 0.063(3) 0.049(3) -0.012(2) 0.003(2) -0.011(2)
C21 0.049(3) 0.093(4) 0.059(3) -0.001(3) 0.002(3) 0.031(3)
C22 0.061(4) 0.062(4) 0.140(6) -0.024(4) -0.011(4) 0.021(3)
C23 0.047(4) 0.082(6) 0.052(4) 0.010(4) 0.007(3) -0.027(5)
C24 0.154(10) 0.109(9) 0.065(6) 0.039(6) 0.003(6) -0.061(7)
C23F 0.034(11) 0.080(12) 0.049(9) -0.008(10) 0.005(9) -0.002(11)
C24F 0.053(14) 0.070(14) 0.061(16) 0.020(12) 0.002(11) -0.002(11)
N1 0.0256(17) 0.0302(17) 0.0269(15) -0.0046(12) -0.0004(12) -0.0009(13)
N2 0.0245(17) 0.0308(18) 0.0434(19) 0.0100(14) -0.0049(14) -0.0034(13)
N3 0.0200(16) 0.048(2) 0.0220(15) -0.0020(13) 0.0004(12) 0.0041(14)
In1 0.02163(15) 0.0710(2) 0.03571(16) 0.01452(14) -0.00117(12) -0.00601(13)
Sn1 0.01804(12) 0.02694(13) 0.02110(12) 0.00162(9) -0.00037(9) -0.00125(9)
Eu1 0.01925(13) 0.02668(13) 0.02108(12) 0 -0.00044(9) 0

loop_
_atom_type_symbol
_atom_type_description
_atom_type_scat_dispersion_real
_atom_type_scat_dispersion_imag
_atom_type_scat_source
C C 0.0033 0.0016 'International Tables Vol C Tables 4.2.6.8 and 6.1.1.4'
H H 0 0 'International Tables Vol C Tables 4.2.6.8 and 6.1.1.4'
N N 0.0061 0.0033 'International Tables Vol C Tables 4.2.6.8 and 6.1.1.4'
In In -0.7276 1.31 'International Tables Vol C Tables 4.2.6.8 and 6.1.1.4'
Sn Sn -0.6537 1.4246 'International Tables Vol C Tables 4.2.6.8 and 6.1.1.4'
Eu Eu -0.1578 3.6682 'International Tables Vol C Tables 4.2.6.8 and 6.1.1.4'

loop_
_geom_angle_atom_site_label_1
_geom_angle_atom_site_label_2
_geom_angle_atom_site_label_3
_geom_angle
_geom_angle_site_symmetry_1
_geom_angle_site_symmetry_3
N1 C1 C2 119.3(3) . .
N1 C1 Sn1 121.3(2) . .
C2 C1 Sn1 119.4(3) . .
C3 C2 C1 120.9(4) . .
C3 C2 H2 119.6 . .
C1 C2 H2 119.6 . .
C2 C3 C4 119.7(4) . .
C2 C3 H3 120.1 . .
C4 C3 H3 120.1 . .
C5 C4 C3 116.5(4) . .
C5 C4 C6 121.3(4) . .
C3 C4 C6 122.2(4) . .
N1 C5 C4 124.7(4) . .
N1 C5 H5 117.7 . .
C4 C5 H5 117.7 . .
C4 C6 H6A 109.5 . .
C4 C6 H6B 109.5 . .
H6A C6 H6B 109.5 . .
C4 C6 H6C 109.5 . .
H6A C6 H6C 109.5 . .
H6B C6 H6C 109.5 . .
N2 C7 C8 119.2(3) . .
N2 C7 Sn1 120.7(2) . .
C8 C7 Sn1 120.1(3) . .
C7 C8 C9 120.7(4) . .
C7 C8 H8 119.6 . .
C9 C8 H8 119.6 . .
C10 C9 C8 120.0(4) . .
C10 C9 H9 120 . .
C8 C9 H9 120 . .
C9 C10 C11 116.4(4) . .
C9 C10 C12 122.3(4) . .
C11 C10 C12 121.2(4) . .
N2 C11 C10 124.7(4) . .
N2 C11 H11 117.7 . .
C10 C11 H11 117.7 . .
C10 C12 H12A 109.5 . .
C10 C12 H12B 109.5 . .
H12A C12 H12B 109.5 . .
C10 C12 H12C 109.5 . .
H12A C12 H12C 109.5 . .
H12B C12 H12C 109.5 . .
N3 C13 C14 118.9(3) . .
N3 C13 Sn1 121.2(2) . .
C14 C13 Sn1 119.8(3) . .
C15 C14 C13 120.7(4) . .
C15 C14 H14 119.6 . .
C13 C14 H14 119.6 . .
C16 C15 C14 120.2(4) . .
C16 C15 H15 119.9 . .
C14 C15 H15 119.9 . .
C15 C16 C17 115.9(3) . .
C15 C16 C18 123.5(4) . .
C17 C16 C18 120.6(4) . .
N3 C17 C16 125.0(4) . .
N3 C17 H17 117.5 . .
C16 C17 H17 117.5 . .
C16 C18 H18A 109.5 . .
C16 C18 H18B 109.5 . .
H18A C18 H18B 109.5 . .
C16 C18 H18C 109.5 . .
H18A C18 H18C 109.5 . .
H18B C18 H18C 109.5 . .
C20 C19 In1 114.9(3) . .
C20 C19 H19A 108.5 . .
In1 C19 H19A 108.5 . .
C20 C19 H19B 108.5 . .
In1 C19 H19B 108.5 . .
H19A C19 H19B 107.5 . .
C19 C20 H20A 109.5 . .
C19 C20 H20B 109.5 . .
H20A C20 H20B 109.5 . .
C19 C20 H20C 109.5 . .
H20A C20 H20C 109.5 . .
H20B C20 H20C 109.5 . .
C22 C21 In1 114.2(3) . .
C22 C21 H21A 108.7 . .
In1 C21 H21A 108.7 . .
C22 C21 H21B 108.7 . .
In1 C21 H21B 108.7 . .
H21A C21 H21B 107.6 . .
C21 C22 H22A 109.5 . .
C21 C22 H22B 109.5 . .
H22A C22 H22B 109.5 . .
C21 C22 H22C 109.5 . .
H22A C22 H22C 109.5 . .
H22B C22 H22C 109.5 . .
C24 C23 In1 116.8(6) . .
C24 C23 H23A 108.1 . .
In1 C23 H23A 108.1 . .
C24 C23 H23B 108.1 . .
In1 C23 H23B 108.1 . .
H23A C23 H23B 107.3 . .
C24F C23F In1 105.4(16) . .
C24F C23F H23C 110.7 . .
In1 C23F H23C 110.7 . .
C24F C23F H23D 110.7 . .
In1 C23F H23D 110.7 . .
H23C C23F H23D 108.8 . .
C23F C24F H24D 109.5 . .
C23F C24F H24E 109.5 . .
H24D C24F H24E 109.5 . .
C23F C24F H24F 109.5 . .
H24D C24F H24F 109.5 . .
H24E C24F H24F 109.5 . .
C5 N1 C1 118.9(3) . .
C5 N1 Eu1 118.4(2) . .
C1 N1 Eu1 120.2(2) . .
C11 N2 C7 119.0(3) . .
C11 N2 Eu1 116.3(3) . .
C7 N2 Eu1 119.1(2) . .
C17 N3 C13 119.2(3) . .
C17 N3 Eu1 116.4(2) . .
C13 N3 Eu1 115.8(2) . .
C19 In1 C21 114.5(2) . .
C19 In1 C23F 130.3(9) . .
C21 In1 C23F 97.8(9) . .
C19 In1 C23 111.2(3) . .
C21 In1 C23 117.9(4) . .
C23F In1 C23 21.3(7) . .
C19 In1 Sn1 102.95(13) . .
C21 In1 Sn1 104.33(16) . .
C23F In1 Sn1 104.2(7) . .
C23 In1 Sn1 103.8(2) . .
C7 Sn1 C13 100.94(13) . .
C7 Sn1 C1 98.45(13) . .
C13 Sn1 C1 99.29(13) . .
C7 Sn1 In1 122.07(9) . .
C13 Sn1 In1 118.06(9) . .
C1 Sn1 In1 114.06(9) . .
C7 Sn1 Eu1 62.30(9) . .
C13 Sn1 Eu1 60.51(9) . .
C1 Sn1 Eu1 62.81(9) . .
In1 Sn1 Eu1 175.451(11) . .
N3 Eu1 N3 179.44(16) 2_656 .
N3 Eu1 N1 95.51(10) 2_656 .
N3 Eu1 N1 84.11(10) . .
N3 Eu1 N1 84.11(10) 2_656 2_656
N3 Eu1 N1 95.51(10) . 2_656
N1 Eu1 N1 94.79(14) . 2_656
N3 Eu1 N2 91.46(10) 2_656 2_656
N3 Eu1 N2 88.94(10) . 2_656
N1 Eu1 N2 172.69(10) . 2_656
N1 Eu1 N2 88.12(10) 2_656 2_656
N3 Eu1 N2 88.94(10) 2_656 .
N3 Eu1 N2 91.46(10) . .
N1 Eu1 N2 88.12(10) . .
N1 Eu1 N2 172.69(10) 2_656 .
N2 Eu1 N2 89.80(15) 2_656 .
N3 Eu1 Sn1 53.32(7) 2_656 2_656
N3 Eu1 Sn1 126.73(7) . 2_656
N1 Eu1 Sn1 133.54(7) . 2_656
N1 Eu1 Sn1 53.49(7) 2_656 2_656
N2 Eu1 Sn1 53.17(7) 2_656 2_656
N2 Eu1 Sn1 120.08(7) . 2_656
N3 Eu1 Sn1 126.73(7) 2_656 .
N3 Eu1 Sn1 53.32(7) . .
N1 Eu1 Sn1 53.49(7) . .
N1 Eu1 Sn1 133.54(7) 2_656 .
N2 Eu1 Sn1 120.08(7) 2_656 .
N2 Eu1 Sn1 53.17(7) . .
Sn1 Eu1 Sn1 172.048(10) 2_656 .

loop_
_geom_bond_atom_site_label_1
_geom_bond_atom_site_label_2
_geom_bond_distance
_geom_bond_site_symmetry_2
C1 N1 1.354(5) .
C1 C2 1.388(5) .
C1 Sn1 2.209(4) .
C2 C3 1.383(6) .
C2 H2 0.95 .
C3 C4 1.383(6) .
C3 H3 0.95 .
C4 C5 1.377(6) .
C4 C6 1.507(6) .
C5 N1 1.343(5) .
C5 H5 0.95 .
C6 H6A 0.98 .
C6 H6B 0.98 .
C6 H6C 0.98 .
C7 N2 1.349(5) .
C7 C8 1.384(5) .
C7 Sn1 2.206(3) .
C8 C9 1.391(5) .
C8 H8 0.95 .
C9 C10 1.366(6) .
C9 H9 0.95 .
C10 C11 1.377(6) .
C10 C12 1.508(5) .
C11 N2 1.345(5) .
C11 H11 0.95 .
C12 H12A 0.98 .
C12 H12B 0.98 .
C12 H12C 0.98 .
C13 N3 1.346(5) .
C13 C14 1.386(5) .
C13 Sn1 2.208(3) .
C14 C15 1.386(6) .
C14 H14 0.95 .
C15 C16 1.367(6) .
C15 H15 0.95 .
C16 C17 1.378(6) .
C16 C18 1.506(5) .
C17 N3 1.336(5) .
C17 H17 0.95 .
C18 H18A 0.98 .
C18 H18B 0.98 .
C18 H18C 0.98 .
C19 C20 1.506(6) .
C19 In1 2.204(4) .
C19 H19A 0.99 .
C19 H19B 0.99 .
C20 H20A 0.98 .
C20 H20B 0.98 .
C20 H20C 0.98 .
C21 C22 1.526(9) .
C21 In1 2.206(5) .
C21 H21A 0.99 .
C21 H21B 0.99 .
C22 H22A 0.98 .
C22 H22B 0.98 .
C22 H22C 0.98 .
C23 C24 1.426(14) .
C23 In1 2.211(5) .
C23 H23A 0.99 .
C23 H23B 0.99 .
C24 H24A 0.98 .
C24 H24B 0.98 .
C24 H24C 0.98 .
C23F C24F 1.64(4) .
C23F In1 2.208(8) .
C23F H23C 0.99 .
C23F H23D 0.99 .
C24F H24D 0.98 .
C24F H24E 0.98 .
C24F H24F 0.98 .
N1 Eu1 2.596(3) .
N2 Eu1 2.599(3) .
N3 Eu1 2.582(3) .
In1 Sn1 2.8886(4) .
Sn1 Eu1 3.8823(2) .
Eu1 N3 2.582(3) 2_656
Eu1 N1 2.596(3) 2_656
Eu1 N2 2.599(3) 2_656
Eu1 Sn1 3.8823(3) 2_656
